data_2242838
loop_
_publ_author_name
'Shaibah, Mohammed A. E.'
'Yathirajan, Hemmige S.'
'Rathore, Ravindranath S.'
'Furuya, Tetsundo'
'Haraguchi, Tomoyuki'
'Akitsu, Takashiro'
'Glidewell, Christopher'

_publ_section_title
;
 Co-crystallization of 3,5-dinitrobenzoic acid with two antipsychotic
 agents: a simple 1:1 salt with trihexyphenidyl and a 1:2 acid salt
 containing a very short O---H&#x00B7;&#x00B7;&#x00B7;O hydrogen bond with
 chlorprothixene
;
_journal_coeditor_code ZL2748
_journal_issue 2
_journal_name_full 'Acta Crystallographica Section E'
_journal_page_first 292
_journal_page_last 298
_journal_paper_doi 10.1107/S2056989019001385
_journal_volume 75
_journal_year 2019
_chemical_formula_iupac 'C18 H19 Cl N S +, C7 H3 N2 O6 -, C7 H4 N2 O6'
_chemical_formula_moiety 'C18 H19 Cl N S +, C7 H3 N2 O6 -, C7 H4 N2 O6'
_chemical_formula_sum 'C32 H26 Cl N5 O12 S'
_chemical_formula_weight 740.09
_chemical_name_common
;
[3-(2-Chloro-9<i>H</i>-thioxanthen-9-yl)propyl]dimethylammonium
hydrogen bis(3,5-dinitrobenzoate)
;
_chemical_name_systematic
'(<i>Z</i>)-3-(2-Chloro-9<i>H</i>-thioxanthen-9-yl)-<i>N</i>,<i>N</i>-dimethylpropan-1-aminium hydrogen bis(3,5-dinitrobenzoate)'
_space_group_crystal_system monoclinic
_space_group_IT_number 14
_space_group_name_Hall '-P 2ybc'
_space_group_name_H-M_alt 'P 1 21/c 1'
_symmetry_space_group_name_Hall '-P 2ybc'
_symmetry_space_group_name_H-M 'P 1 21/c 1'
_atom_sites_solution_hydrogens mixed
_audit_creation_method SHELXL-2014
_cell_angle_alpha 90
_cell_angle_beta 93.6910(10)
_cell_angle_gamma 90
_cell_formula_units_Z 4
_cell_length_a 11.3454(8)
_cell_length_b 24.3857(16)
_cell_length_c 11.6098(8)
_cell_measurement_reflns_used 7139
_cell_measurement_temperature 173(2)
_cell_measurement_theta_max 27.421
_cell_measurement_theta_min 1.799
_cell_volume 3205.4(4)
_computing_cell_refinement
;
SAINT (Bruker, 2015)
;
_computing_data_collection
;
APEX2 (Bruker, 2014)
;
_computing_data_reduction
;
SAINT (Bruker, 2015)
;
_computing_molecular_graphics
;
PLATON (Spek, 2009)
;
_computing_publication_material
;
SHELXL2014 (Sheldrick, 2015) and PLATON (Spek, 2009)
;
_computing_structure_refinement
;
SHELXL2014 (Sheldrick, 2015)
;
_computing_structure_solution
;
SHELXS97 (Sheldrick, 2008)
;
_diffrn_ambient_temperature 173(2)
_diffrn_detector_area_resol_mean 0.3333
_diffrn_measured_fraction_theta_full 0.997
_diffrn_measured_fraction_theta_max 0.978
_diffrn_measurement_device_type 'Bruker APEXII CCD'
_diffrn_measurement_method '\f and \w scans'
_diffrn_radiation_monochromator graphite
_diffrn_radiation_type MoK\a
_diffrn_radiation_wavelength 0.71073
_diffrn_reflns_av_R_equivalents 0.0215
_diffrn_reflns_av_unetI/netI 0.0223
_diffrn_reflns_limit_h_max 10
_diffrn_reflns_limit_h_min -14
_diffrn_reflns_limit_k_max 29
_diffrn_reflns_limit_k_min -31
_diffrn_reflns_limit_l_max 14
_diffrn_reflns_limit_l_min -14
_diffrn_reflns_number 17539
_diffrn_reflns_theta_full 25.242
_diffrn_reflns_theta_max 27.421
_diffrn_reflns_theta_min 1.799
_diffrn_source 'fine focus sealed tube'
_diffrn_standards_decay_% 0
_diffrn_standards_interval_count 0
_diffrn_standards_interval_time 0
_diffrn_standards_number 0
_exptl_absorpt_coefficient_mu 0.260
_exptl_absorpt_correction_T_max 0.927
_exptl_absorpt_correction_T_min 0.866
_exptl_absorpt_correction_type multi-scan
_exptl_absorpt_process_details
;
(SADABS; Bruker, 2015)
;
_exptl_crystal_colour colourless
_exptl_crystal_density_diffrn 1.534
_exptl_crystal_description block
_exptl_crystal_F_000 1528
_exptl_crystal_size_max 0.569
_exptl_crystal_size_mid 0.316
_exptl_crystal_size_min 0.295
_refine_diff_density_max 0.530
_refine_diff_density_min -0.404
_refine_ls_extinction_method none
_refine_ls_goodness_of_fit_ref 1.038
_refine_ls_hydrogen_treatment mixed
_refine_ls_matrix_type full
_refine_ls_number_parameters 469
_refine_ls_number_reflns 7139
_refine_ls_number_restraints 0
_refine_ls_restrained_S_all 1.038
_refine_ls_R_factor_all 0.0406
_refine_ls_R_factor_gt 0.0359
_refine_ls_shift/su_max 0.001
_refine_ls_shift/su_mean 0.000
_refine_ls_structure_factor_coef Fsqd
_refine_ls_weighting_details 'w=1/[\s^2^(Fo^2^)+(0.0482P)^2^+1.3713P] where P=(Fo^2^+2Fc^2^)/3'
_refine_ls_weighting_scheme calc
_refine_ls_wR_factor_gt 0.0944
_refine_ls_wR_factor_ref 0.0976
_reflns_number_gt 6365
_reflns_number_total 7139
_reflns_threshold_expression 'I > 2\s(I)'
_cod_data_source_file zl2748sup1.cif
_cod_data_source_block II
_cod_database_code 2242838
_shelx_space_group_comment
;
The symmetry employed for this shelxl refinement is uniquely defined
by the following loop, which should always be used as a source of
symmetry information in preference to the above space-group names.
They are only intended as comments.
;
_shelx_estimated_absorpt_t_min 0.866
_shelx_estimated_absorpt_t_max 0.927
_shelxl_version_number 2.014

loop_
_space_group_symop_operation_xyz
'x, y, z'
'-x, y+1/2, -z+1/2'
'-x, -y, -z'
'x, -y-1/2, z-1/2'

loop_
_atom_site_type_symbol
_atom_site_label
_atom_site_fract_x
_atom_site_fract_y
_atom_site_fract_z
_atom_site_U_iso_or_equiv
_atom_site_adp_type
_atom_site_calc_flag
_atom_site_occupancy
N N1 0.46269(10) 0.12939(5) 0.57731(10) 0.0223(2) Uani d 1
H H1 0.4447(15) 0.1572(7) 0.6191(15) 0.027 Uiso d 1
C C1 0.38593(12) 0.13344(6) 0.46761(12) 0.0246(3) Uani d 1
H H1A 0.3964 0.0999 0.4214 0.029 Uiso calc 1
H H1B 0.4126 0.1650 0.4223 0.029 Uiso calc 1
C C2 0.25502(12) 0.14048(6) 0.48634(12) 0.0261(3) Uani d 1
H H2A 0.2230 0.1063 0.5182 0.031 Uiso calc 1
H H2B 0.2439 0.1706 0.5418 0.031 Uiso calc 1
C C3 0.19115(12) 0.15364(6) 0.37157(12) 0.0245(3) Uani d 1
H H4 0.2297 0.1786 0.3237 0.029 Uiso calc 1
C C11 -0.01624(12) 0.11072(5) 0.50768(12) 0.0239(3) Uani d 1
H H11 0.0195 0.1416 0.5457 0.029 Uiso calc 1
C C12 -0.09218(12) 0.07758(6) 0.56502(12) 0.0262(3) Uani d 1
Cl Cl12 -0.12220(4) 0.09270(2) 0.70590(3) 0.03840(11) Uani d 1
C C13 -0.14546(13) 0.03194(6) 0.51215(14) 0.0295(3) Uani d 1
H H13 -0.1956 0.0089 0.5533 0.035 Uiso calc 1
C C14 -0.12428(13) 0.02074(6) 0.39893(13) 0.0291(3) Uani d 1
H H14 -0.1610 -0.0100 0.3615 0.035 Uiso calc 1
C C14A -0.04963(12) 0.05410(5) 0.33893(12) 0.0242(3) Uani d 1
C C14B -0.01152(12) 0.10620(6) 0.13901(12) 0.0244(3) Uani d 1
C C15 -0.04959(12) 0.11668(7) 0.02414(12) 0.0290(3) Uani d 1
H H15 -0.0848 0.0883 -0.0223 0.035 Uiso calc 1
C C16 -0.03588(13) 0.16844(7) -0.02156(13) 0.0319(3) Uani d 1
H H16 -0.0612 0.1756 -0.0997 0.038 Uiso calc 1
C C17 0.01496(13) 0.21007(7) 0.04673(13) 0.0319(3) Uani d 1
H H17 0.0233 0.2458 0.0155 0.038 Uiso calc 1
C C18 0.05355(12) 0.19964(6) 0.16036(12) 0.0275(3) Uani d 1
H H18 0.0880 0.2284 0.2063 0.033 Uiso calc 1
C C18A 0.04245(11) 0.14727(6) 0.20842(11) 0.0228(3) Uani d 1
C C18B 0.00798(11) 0.09882(5) 0.39387(12) 0.0218(3) Uani d 1
C C19 0.08673(12) 0.13438(5) 0.32901(11) 0.0224(3) Uani d 1
S S10 -0.02859(4) 0.03901(2) 0.19275(3) 0.03131(10) Uani d 1
C C111 0.58939(13) 0.13566(7) 0.55300(14) 0.0342(3) Uani d 1
H H11A 0.6382 0.1352 0.6258 0.051 Uiso calc 1
H H11B 0.6005 0.1705 0.5132 0.051 Uiso calc 1
H H11C 0.6128 0.1053 0.5040 0.051 Uiso calc 1
C C112 0.44364(15) 0.07721(6) 0.63983(13) 0.0339(3) Uani d 1
H H11D 0.4597 0.0461 0.5897 0.051 Uiso calc 1
H H11E 0.3617 0.0754 0.6615 0.051 Uiso calc 1
H H11F 0.4971 0.0757 0.7095 0.051 Uiso calc 1
C C21 0.34839(11) 0.33156(5) 0.58695(11) 0.0213(3) Uani d 1
C C22 0.29675(12) 0.32558(6) 0.47617(12) 0.0235(3) Uani d 1
H H22 0.2962 0.2910 0.4383 0.028 Uiso calc 1
C C23 0.24587(12) 0.37130(6) 0.42191(12) 0.0246(3) Uani d 1
C C24 0.24301(12) 0.42245(6) 0.47285(12) 0.0258(3) Uani d 1
H H24 0.2080 0.4532 0.4337 0.031 Uiso calc 1
C C25 0.29399(12) 0.42643(6) 0.58389(12) 0.0239(3) Uani d 1
C C26 0.34720(11) 0.38231(6) 0.64140(12) 0.0226(3) Uani d 1
H H26 0.3825 0.3867 0.7173 0.027 Uiso calc 1
C C211 0.40906(11) 0.28301(5) 0.64702(11) 0.0222(3) Uani d 1
O O211 0.45673(10) 0.29421(4) 0.74604(9) 0.0345(3) Uani d 1
O O212 0.40959(10) 0.23880(4) 0.59644(9) 0.0335(2) Uani d 1
N N23 0.19402(11) 0.36503(6) 0.30332(11) 0.0324(3) Uani d 1
O O231 0.18250(13) 0.31902(5) 0.26351(10) 0.0515(3) Uani d 1
O O232 0.16581(13) 0.40671(5) 0.24991(11) 0.0484(3) Uani d 1
N N25 0.29378(11) 0.48001(5) 0.64322(12) 0.0314(3) Uani d 1
O O251 0.25334(12) 0.51946(5) 0.58850(11) 0.0446(3) Uani d 1
O O252 0.33426(12) 0.48210(5) 0.74342(11) 0.0454(3) Uani d 1
C C31 0.63540(11) 0.17006(6) 1.00227(12) 0.0231(3) Uani d 1
C C32 0.70062(12) 0.20569(5) 1.07526(12) 0.0235(3) Uani d 1
H H32 0.7188 0.2417 1.0504 0.028 Uiso calc 1
C C33 0.73852(12) 0.18786(6) 1.18466(12) 0.0251(3) Uani d 1
C C34 0.71344(12) 0.13625(6) 1.22519(13) 0.0277(3) Uani d 1
H H34 0.7381 0.1250 1.3013 0.033 Uiso calc 1
C C35 0.65054(12) 0.10178(6) 1.14944(13) 0.0274(3) Uani d 1
C C36 0.61247(12) 0.11696(6) 1.03830(13) 0.0255(3) Uani d 1
H H36 0.5716 0.0917 0.9878 0.031 Uiso calc 1
C C311 0.57941(12) 0.18953(6) 0.88847(12) 0.0248(3) Uani d 1
O O311 0.52336(11) 0.15826(5) 0.82386(9) 0.0390(3) Uani d 1
O O312 0.59247(10) 0.24171(4) 0.87186(9) 0.0317(2) Uani d 1
H H312 0.533(3) 0.2576(13) 0.808(3) 0.099(10) Uiso d 1
N N33 0.80516(11) 0.22598(5) 1.26284(11) 0.0321(3) Uani d 1
O O331 0.82007(12) 0.27274(5) 1.22899(11) 0.0449(3) Uani d 1
O O332 0.84145(11) 0.20876(5) 1.35770(10) 0.0441(3) Uani d 1
N N35 0.61594(12) 0.04780(5) 1.19234(13) 0.0363(3) Uani d 1
O O351 0.62170(13) 0.04108(6) 1.29795(12) 0.0563(4) Uani d 1
O O352 0.57984(13) 0.01343(5) 1.12204(13) 0.0514(3) Uani d 1

loop_
_atom_site_aniso_label
_atom_site_aniso_U_11
_atom_site_aniso_U_22
_atom_site_aniso_U_33
_atom_site_aniso_U_12
_atom_site_aniso_U_13
_atom_site_aniso_U_23
N1 0.0241(6) 0.0184(5) 0.0237(6) -0.0004(4) -0.0040(4) 0.0005(4)
C1 0.0263(7) 0.0260(7) 0.0207(6) -0.0005(5) -0.0043(5) 0.0021(5)
C2 0.0249(7) 0.0294(7) 0.0233(7) -0.0052(5) -0.0043(5) 0.0028(5)
C3 0.0239(6) 0.0254(7) 0.0239(7) -0.0021(5) -0.0022(5) 0.0027(5)
C11 0.0239(7) 0.0202(6) 0.0269(7) 0.0015(5) -0.0040(5) 0.0014(5)
C12 0.0251(7) 0.0259(7) 0.0273(7) 0.0052(5) -0.0003(5) 0.0042(5)
Cl12 0.0427(2) 0.0438(2) 0.02942(19) 0.00309(17) 0.00775(15) 0.00411(15)
C13 0.0239(7) 0.0250(7) 0.0393(8) -0.0008(5) -0.0004(6) 0.0081(6)
C14 0.0267(7) 0.0198(7) 0.0397(8) -0.0019(5) -0.0071(6) 0.0015(6)
C14A 0.0239(7) 0.0198(6) 0.0279(7) 0.0036(5) -0.0063(5) 0.0000(5)
C14B 0.0202(6) 0.0270(7) 0.0259(7) 0.0046(5) -0.0005(5) -0.0018(5)
C15 0.0236(7) 0.0390(8) 0.0240(7) 0.0046(6) -0.0023(5) -0.0047(6)
C16 0.0266(7) 0.0461(9) 0.0226(7) 0.0071(6) -0.0014(5) 0.0033(6)
C17 0.0279(7) 0.0369(8) 0.0308(8) 0.0029(6) 0.0015(6) 0.0100(6)
C18 0.0230(7) 0.0296(7) 0.0297(7) -0.0009(5) -0.0010(5) 0.0023(6)
C18A 0.0175(6) 0.0275(7) 0.0233(6) 0.0022(5) -0.0009(5) 0.0003(5)
C18B 0.0199(6) 0.0184(6) 0.0263(7) 0.0019(5) -0.0045(5) 0.0017(5)
C19 0.0225(6) 0.0206(6) 0.0235(6) 0.0017(5) -0.0023(5) -0.0006(5)
S10 0.0409(2) 0.02266(18) 0.02939(19) 0.00226(14) -0.00557(15) -0.00520(13)
C111 0.0230(7) 0.0406(9) 0.0384(8) 0.0024(6) -0.0031(6) 0.0023(7)
C112 0.0449(9) 0.0243(7) 0.0311(8) -0.0040(6) -0.0090(6) 0.0084(6)
C21 0.0179(6) 0.0223(6) 0.0240(6) -0.0001(5) 0.0026(5) 0.0033(5)
C22 0.0222(6) 0.0236(7) 0.0246(6) -0.0027(5) 0.0014(5) 0.0018(5)
C23 0.0209(6) 0.0296(7) 0.0230(7) -0.0028(5) -0.0005(5) 0.0051(5)
C24 0.0213(6) 0.0258(7) 0.0304(7) 0.0023(5) 0.0030(5) 0.0089(5)
C25 0.0206(6) 0.0212(6) 0.0304(7) 0.0012(5) 0.0051(5) 0.0015(5)
C26 0.0196(6) 0.0251(7) 0.0231(6) -0.0007(5) 0.0017(5) 0.0022(5)
C211 0.0207(6) 0.0224(6) 0.0236(6) 0.0015(5) 0.0013(5) 0.0025(5)
O211 0.0464(6) 0.0297(5) 0.0260(5) 0.0143(5) -0.0089(4) -0.0024(4)
O212 0.0435(6) 0.0210(5) 0.0344(6) 0.0046(4) -0.0092(5) -0.0014(4)
N23 0.0331(7) 0.0376(7) 0.0257(6) -0.0022(5) -0.0035(5) 0.0070(5)
O231 0.0792(10) 0.0407(7) 0.0320(6) -0.0072(6) -0.0157(6) -0.0005(5)
O232 0.0626(8) 0.0452(7) 0.0350(6) 0.0073(6) -0.0147(6) 0.0137(5)
N25 0.0315(6) 0.0240(6) 0.0391(7) 0.0038(5) 0.0071(5) -0.0005(5)
O251 0.0621(8) 0.0255(6) 0.0474(7) 0.0155(5) 0.0130(6) 0.0065(5)
O252 0.0563(8) 0.0337(6) 0.0447(7) 0.0083(5) -0.0094(6) -0.0113(5)
C31 0.0211(6) 0.0228(6) 0.0260(7) 0.0041(5) 0.0055(5) 0.0020(5)
C32 0.0223(6) 0.0195(6) 0.0291(7) 0.0040(5) 0.0036(5) 0.0026(5)
C33 0.0214(6) 0.0249(7) 0.0289(7) 0.0055(5) 0.0016(5) -0.0004(5)
C34 0.0234(7) 0.0297(7) 0.0300(7) 0.0076(5) 0.0024(5) 0.0070(6)
C35 0.0221(7) 0.0213(7) 0.0393(8) 0.0048(5) 0.0061(6) 0.0090(6)
C36 0.0217(6) 0.0229(7) 0.0323(7) 0.0022(5) 0.0050(5) 0.0005(5)
C311 0.0226(6) 0.0269(7) 0.0255(7) 0.0015(5) 0.0049(5) 0.0011(5)
O311 0.0533(7) 0.0325(6) 0.0300(6) -0.0053(5) -0.0068(5) -0.0006(4)
O312 0.0335(6) 0.0264(5) 0.0340(6) -0.0007(4) -0.0064(4) 0.0083(4)
N33 0.0312(7) 0.0320(7) 0.0327(7) 0.0075(5) -0.0026(5) -0.0048(5)
O331 0.0566(8) 0.0308(6) 0.0460(7) -0.0070(5) -0.0067(6) -0.0034(5)
O332 0.0502(7) 0.0450(7) 0.0351(6) 0.0144(6) -0.0146(5) -0.0037(5)
N35 0.0291(7) 0.0271(7) 0.0525(9) 0.0005(5) 0.0003(6) 0.0147(6)
O351 0.0582(8) 0.0542(8) 0.0540(8) -0.0174(6) -0.0167(6) 0.0333(7)
O352 0.0638(9) 0.0254(6) 0.0670(9) -0.0057(6) 0.0196(7) 0.0031(6)

loop_
_atom_type_symbol
_atom_type_description
_atom_type_scat_dispersion_real
_atom_type_scat_dispersion_imag
_atom_type_scat_source
C C 0.0033 0.0016 'International Tables Vol C Tables 4.2.6.8 and 6.1.1.4'
H H 0.0000 0.0000 'International Tables Vol C Tables 4.2.6.8 and 6.1.1.4'
N N 0.0061 0.0033 'International Tables Vol C Tables 4.2.6.8 and 6.1.1.4'
O O 0.0106 0.0060 'International Tables Vol C Tables 4.2.6.8 and 6.1.1.4'
S S 0.1246 0.1234 'International Tables Vol C Tables 4.2.6.8 and 6.1.1.4'
Cl Cl 0.1484 0.1585 'International Tables Vol C Tables 4.2.6.8 and 6.1.1.4'

loop_
_geom_angle_atom_site_label_1
_geom_angle_atom_site_label_2
_geom_angle_atom_site_label_3
_geom_angle
C112 N1 C111 110.63(12)
C112 N1 C1 112.10(11)
C111 N1 C1 110.30(11)
C112 N1 H1 110.5(11)
C111 N1 H1 106.9(11)
C1 N1 H1 106.2(11)
N1 C1 C2 113.84(11)
N1 C1 H1A 108.8
C2 C1 H1A 108.8
N1 C1 H1B 108.8
C2 C1 H1B 108.8
H1A C1 H1B 107.7
C3 C2 C1 108.34(11)
C3 C2 H2A 110.0
C1 C2 H2A 110.0
C3 C2 H2B 110.0
C1 C2 H2B 110.0
H2A C2 H2B 108.4
C19 C3 C2 127.90(13)
C19 C3 H4 116.1
C2 C3 H4 116.1
C12 C11 C18B 120.02(13)
C12 C11 H11 120.0
C18B C11 H11 120.0
C11 C12 C13 121.47(13)
C11 C12 Cl12 119.77(11)
C13 C12 Cl12 118.76(11)
C14 C13 C12 118.81(13)
C14 C13 H13 120.6
C12 C13 H13 120.6
C13 C14 C14A 120.66(13)
C13 C14 H14 119.7
C14A C14 H14 119.7
C14 C14A C18B 120.45(13)
C14 C14A S10 118.85(11)
C18B C14A S10 120.70(11)
C15 C14B C18A 120.96(13)
C15 C14B S10 118.13(11)
C18A C14B S10 120.87(10)
C16 C15 C14B 119.83(14)
C16 C15 H15 120.1
C14B C15 H15 120.1
C15 C16 C17 120.05(13)
C15 C16 H16 120.0
C17 C16 H16 120.0
C18 C17 C16 120.18(14)
C18 C17 H17 119.9
C16 C17 H17 119.9
C17 C18 C18A 120.97(14)
C17 C18 H18 119.5
C18A C18 H18 119.5
C14B C18A C18 117.97(12)
C14B C18A C19 119.87(12)
C18 C18A C19 122.16(12)
C11 C18B C14A 118.49(13)
C11 C18B C19 121.32(12)
C14A C18B C19 120.08(12)
C3 C19 C18B 124.38(12)
C3 C19 C18A 120.64(12)
C18B C19 C18A 114.98(11)
C14A S10 C14B 99.81(6)
N1 C111 H11A 109.5
N1 C111 H11B 109.5
H11A C111 H11B 109.5
N1 C111 H11C 109.5
H11A C111 H11C 109.5
H11B C111 H11C 109.5
N1 C112 H11D 109.5
N1 C112 H11E 109.5
H11D C112 H11E 109.5
N1 C112 H11F 109.5
H11D C112 H11F 109.5
H11E C112 H11F 109.5
C22 C21 C26 119.97(12)
C22 C21 C211 119.78(12)
C26 C21 C211 120.22(12)
C21 C22 C23 118.38(13)
C21 C22 H22 120.8
C23 C22 H22 120.8
C24 C23 C22 123.46(13)
C24 C23 N23 118.42(12)
C22 C23 N23 118.12(13)
C23 C24 C25 116.29(12)
C23 C24 H24 121.9
C25 C24 H24 121.9
C24 C25 C26 122.59(13)
C24 C25 N25 118.95(12)
C26 C25 N25 118.45(12)
C25 C26 C21 119.30(12)
C25 C26 H26 120.3
C21 C26 H26 120.3
O212 C211 O211 127.43(13)
O212 C211 C21 118.79(12)
O211 C211 C21 113.76(12)
C211 O211 H312 122.5(12)
O231 N23 O232 123.75(13)
O231 N23 C23 118.57(12)
O232 N23 C23 117.68(13)
O252 N25 O251 124.41(13)
O252 N25 C25 117.92(12)
O251 N25 C25 117.67(13)
C36 C31 C32 120.02(13)
C36 C31 C311 118.77(13)
C32 C31 C311 120.98(12)
C33 C32 C31 118.92(13)
C33 C32 H32 120.5
C31 C32 H32 120.5
C34 C33 C32 122.73(13)
C34 C33 N33 118.31(13)
C32 C33 N33 118.93(13)
C33 C34 C35 116.57(13)
C33 C34 H34 121.7
C35 C34 H34 121.7
C34 C35 C36 123.23(13)
C34 C35 N35 117.87(13)
C36 C35 N35 118.76(14)
C35 C36 C31 118.44(13)
C35 C36 H36 120.8
C31 C36 H36 120.8
O311 C311 O312 125.60(13)
O311 C311 C31 121.09(13)
O312 C311 C31 113.22(12)
C311 O312 H312 113.3(17)
O331 N33 O332 124.32(14)
O331 N33 C33 117.84(12)
O332 N33 C33 117.84(13)
O352 N35 O351 124.48(14)
O352 N35 C35 118.25(14)
O351 N35 C35 117.21(14)

loop_
_geom_bond_atom_site_label_1
_geom_bond_atom_site_label_2
_geom_bond_distance
N1 C112 1.4874(18)
N1 C111 1.4905(19)
N1 C1 1.4993(16)
N1 H1 0.867(18)
C1 C2 1.5245(19)
C1 H1A 0.9900
C1 H1B 0.9900
C2 C3 1.5096(18)
C2 H2A 0.9900
C2 H2B 0.9900
C3 C19 1.3390(19)
C3 H4 0.9500
C11 C12 1.383(2)
C11 C18B 1.3973(19)
C11 H11 0.9500
C12 C13 1.390(2)
C12 Cl12 1.7317(15)
C13 C14 1.379(2)
C13 H13 0.9500
C14 C14A 1.393(2)
C14 H14 0.9500
C14A C18B 1.4034(18)
C14A S10 1.7677(14)
C14B C15 1.3986(19)
C14B C18A 1.4013(19)
C14B S10 1.7685(15)
C15 C16 1.382(2)
C15 H15 0.9500
C16 C17 1.390(2)
C16 H16 0.9500
C17 C18 1.387(2)
C17 H17 0.9500
C18 C18A 1.403(2)
C18 H18 0.9500
C18A C19 1.4901(18)
C18B C19 1.4847(19)
C111 H11A 0.9800
C111 H11B 0.9800
C111 H11C 0.9800
C112 H11D 0.9800
C112 H11E 0.9800
C112 H11F 0.9800
C21 C22 1.3862(19)
C21 C26 1.3902(19)
C21 C211 1.5167(18)
C22 C23 1.3879(19)
C22 H22 0.9500
C23 C24 1.382(2)
C23 N23 1.4699(18)
C24 C25 1.382(2)
C24 H24 0.9500
C25 C26 1.3842(19)
C25 N25 1.4771(18)
C26 H26 0.9500
C211 O212 1.2278(17)
C211 O211 1.2684(17)
N23 O231 1.2173(19)
N23 O232 1.2226(17)
N25 O252 1.2239(18)
N25 O251 1.2254(17)
C31 C36 1.3905(19)
C31 C32 1.3928(19)
C31 C311 1.5054(19)
C32 C33 1.3846(19)
C32 H32 0.9500
C33 C34 1.380(2)
C33 N33 1.4735(19)
C34 C35 1.381(2)
C34 H34 0.9500
C35 C36 1.384(2)
C35 N35 1.4697(18)
C36 H36 0.9500
C311 O311 1.2195(18)
C311 O312 1.2968(18)
O312 H312 1.04(3)
N33 O331 1.2215(18)
N33 O332 1.2249(17)
N35 O352 1.222(2)
N35 O351 1.2346(19)

loop_
_geom_hbond_atom_site_label_D
_geom_hbond_atom_site_label_H
_geom_hbond_atom_site_label_A
_geom_hbond_site_symmetry_A
_geom_hbond_distance_DH
_geom_hbond_distance_HA
_geom_hbond_distance_DA
_geom_hbond_angle_DHA
_geom_hbond_publ_flag
N1 H1 O212 . 0.866(17) 2.046(17) 2.7476(16) 137.9(15) y
N1 H1 O311 . 0.866(17) 2.485(17) 2.9848(16) 117.5(14) y
O312 H312 O211 . 1.04(3) 1.41(3) 2.4197(15) 161(3) y
C1 H1B O211 4_565 0.99 2.36 3.2621(18) 151 y
C14 H14 O232 2_545 0.95 2.41 3.2917(19) 155 y
C18 H18 O231 . 0.95 2.53 3.4386(19) 161 y

loop_
_geom_torsion_atom_site_label_1
_geom_torsion_atom_site_label_2
_geom_torsion_atom_site_label_3
_geom_torsion_atom_site_label_4
_geom_torsion
C112 N1 C1 C2 69.34(16)
C111 N1 C1 C2 -166.89(12)
N1 C1 C2 C3 170.47(11)
C1 C2 C3 C19 138.56(15)
C18B C11 C12 C13 0.3(2)
C18B C11 C12 Cl12 -179.78(10)
C11 C12 C13 C14 -1.9(2)
Cl12 C12 C13 C14 178.18(11)
C12 C13 C14 C14A 0.8(2)
C13 C14 C14A C18B 1.8(2)
C13 C14 C14A S10 -178.31(11)
C18A C14B C15 C16 -1.1(2)
S10 C14B C15 C16 -178.89(11)
C14B C15 C16 C17 -0.4(2)
C15 C16 C17 C18 0.9(2)
C16 C17 C18 C18A 0.1(2)
C15 C14B C18A C18 2.1(2)
S10 C14B C18A C18 179.79(10)
C15 C14B C18A C19 -177.44(12)
S10 C14B C18A C19 0.28(18)
C17 C18 C18A C14B -1.6(2)
C17 C18 C18A C19 177.92(13)
C12 C11 C18B C14A 2.32(19)
C12 C11 C18B C19 178.45(12)
C14 C14A C18B C11 -3.39(19)
S10 C14A C18B C11 176.76(10)
C14 C14A C18B C19 -179.57(12)
S10 C14A C18B C19 0.58(17)
C2 C3 C19 C18B 5.4(2)
C2 C3 C19 C18A -173.53(13)
C11 C18B C19 C3 45.7(2)
C14A C18B C19 C3 -138.19(14)
C11 C18B C19 C18A -135.27(13)
C14A C18B C19 C18A 40.80(17)
C14B C18A C19 C3 137.78(14)
C18 C18A C19 C3 -41.7(2)
C14B C18A C19 C18B -41.26(17)
C18 C18A C19 C18B 139.25(13)
C14 C14A S10 C14B 146.45(11)
C18B C14A S10 C14B -33.69(12)
C15 C14B S10 C14A -148.97(11)
C18A C14B S10 C14A 33.25(12)
C26 C21 C22 C23 0.70(19)
C211 C21 C22 C23 -177.59(12)
C21 C22 C23 C24 -0.6(2)
C21 C22 C23 N23 178.42(12)
C22 C23 C24 C25 -0.3(2)
N23 C23 C24 C25 -179.31(12)
C23 C24 C25 C26 1.1(2)
C23 C24 C25 N25 -179.97(12)
C24 C25 C26 C21 -1.0(2)
N25 C25 C26 C21 -179.94(12)
C22 C21 C26 C25 0.08(19)
C211 C21 C26 C25 178.35(12)
C22 C21 C211 O212 -1.10(19)
C26 C21 C211 O212 -179.38(13)
C22 C21 C211 O211 177.41(12)
C26 C21 C211 O211 -0.87(18)
C24 C23 N23 O231 -170.63(14)
C22 C23 N23 O231 10.3(2)
C24 C23 N23 O232 10.0(2)
C22 C23 N23 O232 -169.06(14)
C24 C25 N25 O252 176.56(13)
C26 C25 N25 O252 -4.5(2)
C24 C25 N25 O251 -3.67(19)
C26 C25 N25 O251 175.28(13)
C36 C31 C32 C33 -2.00(19)
C311 C31 C32 C33 172.38(12)
C31 C32 C33 C34 -0.7(2)
C31 C32 C33 N33 -178.60(12)
C32 C33 C34 C35 1.9(2)
N33 C33 C34 C35 179.82(12)
C33 C34 C35 C36 -0.5(2)
C33 C34 C35 N35 -176.22(12)
C34 C35 C36 C31 -2.1(2)
N35 C35 C36 C31 173.65(12)
C32 C31 C36 C35 3.3(2)
C311 C31 C36 C35 -171.21(12)
C36 C31 C311 O311 -6.4(2)
C32 C31 C311 O311 179.19(13)
C36 C31 C311 O312 170.31(12)
C32 C31 C311 O312 -4.14(18)
C34 C33 N33 O331 -175.17(14)
C32 C33 N33 O331 2.87(19)
C34 C33 N33 O332 4.49(19)
C32 C33 N33 O332 -177.47(13)
C34 C35 N35 O352 -166.90(14)
C36 C35 N35 O352 17.1(2)
C34 C35 N35 O351 15.6(2)
C36 C35 N35 O351 -160.41(14)

_cod_database_fobs_code 2242838
